data_7212021
loop_
_publ_author_name
'Neofotistou, Eleftheria'
'Malliakas, Christos D.'
'Trikalitis, Pantelis N.'

_publ_section_title
;
 Remarkable structural diversity and single-crystal-to-single-crystal
 transformations in sulfone functionalized lanthanide MOFs
;
_journal_issue 4
_journal_name_full CrystEngComm
_journal_page_first 1034
_journal_paper_doi 10.1039/b918269c
_journal_volume 12
_journal_year 2010
_chemical_formula_sum 'C60 H60 N6 O24 Pr2 S3'
_chemical_formula_weight 1627.14
_chemical_name_systematic
;
?
;
_space_group_IT_number 15
_symmetry_cell_setting monoclinic
_symmetry_space_group_name_Hall '-C 2yc'
_symmetry_space_group_name_H-M 'C 1 2/c 1'
_atom_sites_solution_hydrogens geom
_atom_sites_solution_primary direct
_atom_sites_solution_secondary difmap
_audit_creation_method SHELXL-97
_cell_angle_alpha 90.00
_cell_angle_beta 97.4220(10)
_cell_angle_gamma 90.00
_cell_formula_units_Z 8
_cell_length_a 35.0141(19)
_cell_length_b 14.9351(8)
_cell_length_c 30.3411(17)
_cell_measurement_reflns_used 9999
_cell_measurement_temperature 100(2)
_cell_measurement_theta_max 20.13
_cell_measurement_theta_min 5.93
_cell_volume 15733.6(15)
_computing_data_collection APEX2
_computing_structure_refinement 'SHELXL-97 (Sheldrick, 1997)'
_computing_structure_solution 'SHELXS-97 (Sheldrick, 1990)'
_diffrn_ambient_temperature 100(2)
_diffrn_measured_fraction_theta_full 0.931
_diffrn_measured_fraction_theta_max 0.931
_diffrn_radiation_monochromator graphite
_diffrn_radiation_source 'fine-focus sealed tube'
_diffrn_radiation_wavelength 0.41328
_diffrn_reflns_av_R_equivalents 0.0554
_diffrn_reflns_av_sigmaI/netI 0.0474
_diffrn_reflns_limit_h_max 56
_diffrn_reflns_limit_h_min -58
_diffrn_reflns_limit_k_max 16
_diffrn_reflns_limit_k_min -24
_diffrn_reflns_limit_l_max 50
_diffrn_reflns_limit_l_min -50
_diffrn_reflns_number 206217
_diffrn_reflns_theta_full 20.13
_diffrn_reflns_theta_max 20.13
_diffrn_reflns_theta_min 5.93
_exptl_absorpt_coefficient_mu 0.732
_exptl_absorpt_correction_type empirical
_exptl_crystal_colour colorless
_exptl_crystal_density_diffrn 1.374
_exptl_crystal_density_method 'not measured'
_exptl_crystal_description rod
_exptl_crystal_F_000 6560
_exptl_crystal_size_max 0.15
_exptl_crystal_size_mid 0.1
_exptl_crystal_size_min 0.1
_refine_diff_density_max 4.284
_refine_diff_density_min -2.259
_refine_diff_density_rms 0.149
_refine_ls_extinction_method none
_refine_ls_goodness_of_fit_ref 1.069
_refine_ls_hydrogen_treatment constr
_refine_ls_matrix_type full
_refine_ls_number_parameters 856
_refine_ls_number_reflns 35429
_refine_ls_number_restraints 26
_refine_ls_restrained_S_all 1.072
_refine_ls_R_factor_all 0.0768
_refine_ls_R_factor_gt 0.0591
_refine_ls_shift/su_max 0.004
_refine_ls_shift/su_mean 0.000
_refine_ls_structure_factor_coef Fsqd
_refine_ls_weighting_details 'calc w=1/[\s^2^(Fo^2^)+(0.0705P)^2^+75.7846P] where P=(Fo^2^+2Fc^2^)/3'
_refine_ls_weighting_scheme calc
_refine_ls_wR_factor_gt 0.1516
_refine_ls_wR_factor_ref 0.1601
_reflns_number_gt 27245
_reflns_number_total 35429
_reflns_threshold_expression >2sigma(I)
_cod_data_source_file b918269c.txt
_cod_data_source_block Pr2
_cod_depositor_comments
;
The following automatic conversions were performed:

'_symmetry_cell_setting' value 'Monoclinic' changed to 'monoclinic'
according to /home/saulius/struct/CIF-dictionaries/cif_core.dic
dictionary named 'cif_core.dic' version 2.4.2 from 2011-04-26.

Automatic conversion script
Id: cif_fix_values 1891 2012-01-12 08:04:46Z andrius 
;
_cod_original_sg_symbol_H-M C2/c
_cod_database_code 7212021

loop_
_symmetry_equiv_pos_as_xyz
'x, y, z'
'-x, y, -z+1/2'
'x+1/2, y+1/2, z'
'-x+1/2, y+1/2, -z+1/2'
'-x, -y, -z'
'x, -y, z-1/2'
'-x+1/2, -y+1/2, -z'
'x+1/2, -y+1/2, z-1/2'

loop_
_atom_site_label
_atom_site_type_symbol
_atom_site_fract_x
_atom_site_fract_y
_atom_site_fract_z
_atom_site_U_iso_or_equiv
_atom_site_adp_type
_atom_site_occupancy
_atom_site_symmetry_multiplicity
_atom_site_calc_flag
_atom_site_refinement_flags
Pr1 Pr 0.085195(4) 0.460951(10) 0.841651(5) 0.01949(4) Uani 1 1 d .
Pr2 Pr 0.206790(4) 0.414733(10) 0.855501(5) 0.01819(4) Uani 1 1 d .
S1 S -0.09839(2) 0.18526(7) 0.90009(3) 0.03186(17) Uani 1 1 d .
S2 S 0.20262(3) -0.04810(6) 0.85589(4) 0.03536(19) Uani 1 1 d .
S3 S 0.09261(3) 0.52383(8) 0.59127(3) 0.0379(2) Uani 1 1 d .
O1 O 0.02156(7) 0.41516(16) 0.80337(8) 0.0265(4) Uani 1 1 d .
O2 O 0.10938(8) 0.4385(2) 0.77003(8) 0.0329(5) Uani 1 1 d .
O3 O 0.06085(8) 0.58497(18) 0.79007(11) 0.0369(6) Uani 1 1 d .
O4 O 0.11742(7) 0.4363(2) 0.91628(8) 0.0310(5) Uani 1 1 d .
O5 O 0.18131(7) 0.4613(2) 0.92283(8) 0.0332(5) Uani 1 1 d .
O6 O 0.02905(7) 0.38722(19) 0.87576(8) 0.0310(5) Uani 1 1 d .
O7 O 0.27362(7) 0.47231(18) 0.87686(9) 0.0316(5) Uani 1 1 d .
O8 O 0.17244(9) 0.4062(2) 0.78237(9) 0.0437(7) Uani 1 1 d .
O9 O 0.14381(7) 0.54534(15) 0.84540(9) 0.0321(5) Uani 1 1 d .
O10 O 0.25387(8) 0.4742(2) 0.80457(10) 0.0384(6) Uani 1 1 d .
O11 O -0.11378(9) 0.2491(3) 0.92848(10) 0.0467(7) Uani 1 1 d .
O12 O 0.09389(9) 0.29944(18) 0.83696(10) 0.0385(6) Uani 1 1 d .
O13 O 0.06027(9) 0.5779(2) 0.88771(11) 0.0412(6) Uani 1 1 d .
O14 O 0.20479(7) 0.58427(16) 0.85415(10) 0.0330(5) Uani 1 1 d .
O15 O 0.15718(10) 0.30600(19) 0.85948(11) 0.0453(7) Uani 1 1 d .
O16 O -0.07503(9) 0.1153(3) 0.92146(12) 0.0490(8) Uani 1 1 d .
O17 O 0.22634(11) -0.0363(2) 0.89773(16) 0.0611(11) Uani 1 1 d .
O18 O 0.09341(13) 0.6182(3) 0.59860(12) 0.0598(11) Uani 1 1 d .
O19 O 0.05531(9) 0.4829(4) 0.58193(11) 0.0608(11) Uani 1 1 d .
O20 O 0.22163(12) -0.0450(2) 0.81688(16) 0.0580(10) Uani 1 1 d .
O21 O 0.26708(18) 0.7437(4) 0.9226(3) 0.0971(19) Uani 1 1 d .
O22 O 0.23683(9) 0.3218(2) 0.91873(11) 0.0439(7) Uani 1 1 d .
O23 O 0.1314(4) 0.1241(18) 1.0490(5) 0.245(11) Uani 1 1 d D
O24 O 0.23780(9) 0.2787(2) 0.82678(12) 0.0449(7) Uani 1 1 d .
N1 N 0.04593(17) 0.6309(4) 0.95344(15) 0.0620(13) Uani 1 1 d .
N2 N 0.2871(2) 0.6327(4) 0.9726(2) 0.0730(15) Uani 1 1 d .
N3 N 0.04189(12) 0.6426(2) 0.72116(15) 0.0470(9) Uani 1 1 d .
N4 N 0.28030(19) 0.2190(4) 0.9449(3) 0.0832(19) Uani 1 1 d .
N5 N 0.1081(8) 0.2136(18) 0.9883(10) 0.219(9) Uani 1 1 d D
N6 N 0.27142(13) 0.1929(4) 0.7832(2) 0.0657(15) Uani 1 1 d .
C1 C -0.04436(8) 0.3099(2) 0.78779(10) 0.0242(5) Uani 1 1 d .
H1 H -0.0341 0.3341 0.7636 0.029 Uiso 1 1 calc R
C2 C 0.01053(8) 0.3795(2) 0.83763(10) 0.0230(5) Uani 1 1 d .
C3 C 0.33548(10) 0.5861(3) 0.86734(13) 0.0326(7) Uani 1 1 d .
H3 H 0.3321 0.5692 0.8961 0.039 Uiso 1 1 calc R
C4 C 0.15376(9) 0.4289(2) 0.61895(11) 0.0281(6) Uani 1 1 d .
C5 C 0.15460(9) 0.4442(2) 0.57086(11) 0.0282(6) Uani 1 1 d .
C6 C -0.09303(8) 0.2228(2) 0.81684(10) 0.0249(5) Uani 1 1 d .
C7 C 0.16348(10) 0.1187(2) 0.85118(13) 0.0308(6) Uani 1 1 d .
H7 H 0.1868 0.1493 0.8543 0.037 Uiso 1 1 calc R
C8 C -0.02572(8) 0.3255(2) 0.83095(10) 0.0224(5) Uani 1 1 d .
C9 C 0.15851(10) 0.7009(2) 0.85205(14) 0.0320(7) Uani 1 1 d .
C10 C -0.04100(9) 0.2900(2) 0.86787(11) 0.0264(5) Uani 1 1 d .
H10 H -0.0292 0.3000 0.8967 0.032 Uiso 1 1 calc R
C11 C 0.14904(9) 0.4984(2) 0.98280(10) 0.0266(5) Uani 1 1 d .
C12 C 0.14432(10) 0.4242(2) 0.70861(10) 0.0273(6) Uani 1 1 d .
C13 C 0.14152(10) 0.4226(2) 0.75760(10) 0.0269(6) Uani 1 1 d .
C14 C 0.27699(9) 0.4967(2) 0.83727(12) 0.0292(6) Uani 1 1 d .
C15 C 0.14908(9) 0.4628(2) 0.93685(10) 0.0254(5) Uani 1 1 d .
C16 C 0.34689(10) 0.6370(3) 0.78028(12) 0.0344(7) Uani 1 1 d .
H16 H 0.3507 0.6533 0.7516 0.041 Uiso 1 1 calc R
C17 C -0.07431(9) 0.2397(2) 0.85960(11) 0.0269(6) Uani 1 1 d .
C18 C 0.12616(10) 0.2645(2) 0.84736(11) 0.0264(5) Uani 1 1 d .
C19 C 0.12894(10) 0.1643(2) 0.84646(12) 0.0285(6) Uani 1 1 d .
C20 C -0.07774(8) 0.2591(2) 0.78047(11) 0.0254(5) Uani 1 1 d .
H20 H -0.0898 0.2494 0.7517 0.030 Uiso 1 1 calc R
C21 C 0.18052(11) 0.5496(3) 1.00225(12) 0.0339(7) Uani 1 1 d .
H21 H 0.2001 0.5632 0.9854 0.041 Uiso 1 1 calc R
C22 C 0.11643(10) 0.4657(2) 0.67903(11) 0.0296(6) Uani 1 1 d .
H22 H 0.0947 0.4913 0.6886 0.035 Uiso 1 1 calc R
C23 C 0.31020(9) 0.5567(2) 0.83050(12) 0.0297(6) Uani 1 1 d .
C24 C 0.12319(9) 0.4943(3) 0.55152(11) 0.0295(6) Uani 1 1 d .
C25 C 0.16247(10) 0.0250(2) 0.85118(14) 0.0333(7) Uani 1 1 d .
C26 C 0.17322(10) -0.1441(2) 0.85525(13) 0.0318(6) Uani 1 1 d .
C27 C 0.16987(9) 0.60454(19) 0.85091(11) 0.0255(5) Uani 1 1 d .
C28 C 0.12204(9) 0.4678(2) 0.63468(11) 0.0280(6) Uani 1 1 d .
C29 C 0.11908(10) 0.4782(3) 1.00727(11) 0.0305(6) Uani 1 1 d .
H29 H 0.0972 0.4477 0.9946 0.037 Uiso 1 1 calc R
C30 C 0.31592(10) 0.5828(3) 0.78734(13) 0.0355(7) Uani 1 1 d .
H30 H 0.2988 0.5635 0.7632 0.043 Uiso 1 1 calc R
C31 C 0.04613(10) 0.5771(2) 0.75052(13) 0.0312(6) Uani 1 1 d .
H31 H 0.0375 0.5206 0.7410 0.037 Uiso 1 1 calc R
C32 C 0.3207(7) 0.1961(18) 0.9550(9) 0.180(7) Uani 1 1 d U
H32A H 0.3296 0.2116 0.9852 0.270 Uiso 1 1 calc R
H32B H 0.3353 0.2285 0.9355 0.270 Uiso 1 1 calc R
H32C H 0.3239 0.1330 0.9508 0.270 Uiso 1 1 calc R
C33 C 0.18329(11) 0.4196(3) 0.54569(12) 0.0365(8) Uani 1 1 d .
H33 H 0.2037 0.3836 0.5576 0.044 Uiso 1 1 calc R
C34 C -0.12790(9) 0.1667(2) 0.81656(11) 0.0277(6) Uani 1 1 d .
C35 C -0.13437(9) 0.1409(2) 0.85939(11) 0.0282(6) Uani 1 1 d .
C36 C 0.18640(11) 0.7675(2) 0.85710(13) 0.0316(6) Uani 1 1 d .
H36 H 0.2125 0.7540 0.8615 0.038 Uiso 1 1 calc R
C38 C 0.17626(10) 0.3845(3) 0.69291(12) 0.0357(7) Uani 1 1 d .
H38 H 0.1949 0.3572 0.7132 0.043 Uiso 1 1 calc R
C39 C 0.13441(11) -0.1209(3) 0.84919(19) 0.0434(10) Uani 1 1 d .
C40 C 0.18109(11) 0.3844(3) 0.64820(12) 0.0370(8) Uani 1 1 d .
H40 H 0.2019 0.3556 0.6382 0.044 Uiso 1 1 calc R
C41 C 0.12793(11) -0.0225(2) 0.84669(19) 0.0445(10) Uani 1 1 d .
C42 C 0.11865(12) 0.7239(3) 0.8474(2) 0.0546(14) Uani 1 1 d .
H42 H 0.1002 0.6787 0.8449 0.065 Uiso 1 1 calc R
C43 C 0.03963(13) 0.5767(3) 0.91903(15) 0.0440(9) Uani 1 1 d .
H43 H 0.0193 0.5362 0.9177 0.053 Uiso 1 1 calc R
C44 C 0.1114(10) 0.1832(16) 1.0269(8) 0.27(2) Uani 1 1 d D
H44 H 0.0947 0.2116 1.0439 0.324 Uiso 1 1 calc R
C45 C 0.2537(3) 0.1592(4) 0.9585(2) 0.0725(18) Uani 1 1 d .
H45A H 0.2392 0.1884 0.9791 0.109 Uiso 1 1 calc R
H45B H 0.2670 0.1086 0.9727 0.109 Uiso 1 1 calc R
H45C H 0.2365 0.1394 0.9332 0.109 Uiso 1 1 calc R
C47 C 0.10694(13) 0.8125(3) 0.8464(3) 0.0602(16) Uani 1 1 d .
H47 H 0.0809 0.8269 0.8439 0.072 Uiso 1 1 calc R
C48 C 0.25131(14) 0.2634(5) 0.79284(19) 0.0594(15) Uani 1 1 d .
H48 H 0.2470 0.3068 0.7708 0.071 Uiso 1 1 calc R
C49 C 0.09356(14) 0.1153(3) 0.8412(2) 0.0500(12) Uani 1 1 d .
H49 H 0.0703 0.1461 0.8375 0.060 Uiso 1 1 calc R
C50 C 0.02412(12) 0.6310(3) 0.67581(15) 0.0426(9) Uani 1 1 d .
H50A H 0.0240 0.6871 0.6604 0.064 Uiso 1 1 calc R
H50B H -0.0019 0.6103 0.6757 0.064 Uiso 1 1 calc R
H50C H 0.0385 0.5878 0.6612 0.064 Uiso 1 1 calc R
C51 C 0.09343(13) 0.0230(3) 0.8415(3) 0.0671(19) Uani 1 1 d .
H51 H 0.0703 -0.0083 0.8382 0.081 Uiso 1 1 calc R
C52 C 0.26688(19) 0.6679(5) 0.9346(3) 0.0657(16) Uani 1 1 d .
H52 H 0.2515 0.6284 0.9165 0.079 Uiso 1 1 calc R
C53 C 0.2838(4) 0.5410(6) 0.9821(3) 0.099(3) Uani 1 1 d .
H53A H 0.2996 0.5272 1.0095 0.149 Uiso 1 1 calc R
H53B H 0.2920 0.5061 0.9585 0.149 Uiso 1 1 calc R
H53C H 0.2574 0.5272 0.9849 0.149 Uiso 1 1 calc R
C54 C 0.0774(4) 0.6951(6) 0.9586(3) 0.105(3) Uani 1 1 d .
H54A H 0.0768 0.7281 0.9856 0.157 Uiso 1 1 calc R
H54B H 0.0745 0.7357 0.9338 0.157 Uiso 1 1 calc R
H54C H 0.1014 0.6639 0.9596 0.157 Uiso 1 1 calc R
C55 C 0.26963(17) 0.2965(4) 0.9264(2) 0.0633(15) Uani 1 1 d .
H55 H 0.2888 0.3343 0.9189 0.076 Uiso 1 1 calc R
C56 C 0.2814(3) 0.1263(4) 0.8167(5) 0.114(4) Uani 1 1 d .
H56A H 0.2958 0.0794 0.8048 0.171 Uiso 1 1 calc R
H56B H 0.2584 0.1018 0.8259 0.171 Uiso 1 1 calc R
H56C H 0.2968 0.1530 0.8417 0.171 Uiso 1 1 calc R
C57 C 0.3112(4) 0.6901(8) 1.0033(4) 0.115(4) Uani 1 1 d .
H57A H 0.3232 0.6550 1.0277 0.172 Uiso 1 1 calc R
H57B H 0.2956 0.7359 1.0142 0.172 Uiso 1 1 calc R
H57C H 0.3307 0.7173 0.9882 0.172 Uiso 1 1 calc R
C58 C 0.0182(4) 0.6297(10) 0.9866(3) 0.119(4) Uani 1 1 d .
H58A H 0.0262 0.6723 1.0097 0.179 Uiso 1 1 calc R
H58B H 0.0176 0.5709 0.9993 0.179 Uiso 1 1 calc R
H58C H -0.0070 0.6453 0.9723 0.179 Uiso 1 1 calc R
C59 C 0.0572(4) 0.7311(8) 0.7339(4) 0.114(3) Uani 1 1 d U
H59A H 0.0519 0.7715 0.7093 0.172 Uiso 1 1 calc R
H59B H 0.0846 0.7270 0.7423 0.172 Uiso 1 1 calc R
H59C H 0.0453 0.7530 0.7586 0.172 Uiso 1 1 calc R
C60 C 0.1418(8) 0.194(2) 0.9660(10) 0.196(8) Uani 1 1 d DU
H60A H 0.1382 0.2192 0.9366 0.294 Uiso 1 1 calc R
H60B H 0.1450 0.1304 0.9641 0.294 Uiso 1 1 calc R
H60C H 0.1643 0.2198 0.9827 0.294 Uiso 1 1 calc R
C61 C 0.0768(8) 0.2563(11) 0.9651(11) 0.222(15) Uani 1 1 d .
H61A H 0.0828 0.2732 0.9362 0.334 Uiso 1 1 calc R
H61B H 0.0707 0.3088 0.9811 0.334 Uiso 1 1 calc R
H61C H 0.0550 0.2165 0.9619 0.334 Uiso 1 1 calc R
C62 C 0.2851(4) 0.1895(9) 0.7393(4) 0.111(3) Uani 1 1 d U
H62A H 0.2991 0.1349 0.7367 0.166 Uiso 1 1 calc R
H62B H 0.3017 0.2397 0.7362 0.166 Uiso 1 1 calc R
H62C H 0.2634 0.1917 0.7165 0.166 Uiso 1 1 calc R

loop_
_atom_site_aniso_label
_atom_site_aniso_U_11
_atom_site_aniso_U_22
_atom_site_aniso_U_33
_atom_site_aniso_U_23
_atom_site_aniso_U_13
_atom_site_aniso_U_12
Pr1 0.01836(6) 0.01625(7) 0.02395(7) -0.00213(5) 0.00310(5) -0.00229(4)
Pr2 0.02051(6) 0.01353(6) 0.02119(7) 0.00031(4) 0.00519(5) -0.00286(4)
S1 0.0275(3) 0.0399(4) 0.0288(4) 0.0042(3) 0.0060(3) -0.0129(3)
S2 0.0265(3) 0.0180(3) 0.0608(6) -0.0022(3) 0.0027(4) -0.0045(3)
S3 0.0310(4) 0.0557(6) 0.0290(4) 0.0162(4) 0.0117(3) 0.0171(4)
O1 0.0229(9) 0.0266(11) 0.0293(10) 0.0035(8) 0.0006(8) -0.0062(8)
O2 0.0316(11) 0.0444(14) 0.0234(10) -0.0032(9) 0.0068(8) -0.0102(10)
O3 0.0326(12) 0.0240(11) 0.0516(16) 0.0084(10) -0.0042(11) -0.0034(9)
O4 0.0276(10) 0.0444(14) 0.0208(9) -0.0036(9) 0.0024(8) -0.0055(10)
O5 0.0264(10) 0.0485(15) 0.0257(10) -0.0070(10) 0.0072(8) -0.0017(10)
O6 0.0247(10) 0.0402(13) 0.0289(11) -0.0042(9) 0.0069(8) -0.0102(9)
O7 0.0220(10) 0.0301(12) 0.0428(13) 0.0063(10) 0.0040(9) -0.0057(8)
O8 0.0393(14) 0.064(2) 0.0251(11) -0.0011(12) -0.0067(10) 0.0007(13)
O9 0.0325(12) 0.0173(10) 0.0447(14) 0.0030(9) -0.0015(10) -0.0103(8)
O10 0.0334(12) 0.0474(16) 0.0371(13) -0.0055(11) 0.0142(10) -0.0205(11)
O11 0.0403(15) 0.068(2) 0.0345(13) -0.0109(13) 0.0145(11) -0.0196(14)
O12 0.0512(16) 0.0244(12) 0.0389(13) -0.0011(10) 0.0018(11) 0.0152(11)
O13 0.0377(14) 0.0335(14) 0.0524(17) -0.0167(12) 0.0053(12) 0.0037(11)
O14 0.0244(10) 0.0177(10) 0.0572(16) 0.0019(9) 0.0062(10) -0.0015(8)
O15 0.0574(18) 0.0283(13) 0.0555(17) -0.0142(12) 0.0271(14) -0.0259(12)
O16 0.0365(14) 0.060(2) 0.0496(17) 0.0225(15) 0.0002(12) -0.0126(14)
O17 0.0502(19) 0.0272(14) 0.096(3) -0.0066(16) -0.0293(19) -0.0025(12)
O18 0.078(2) 0.060(2) 0.0468(17) 0.0216(16) 0.0323(17) 0.0368(19)
O19 0.0238(12) 0.119(3) 0.0399(15) 0.0300(19) 0.0052(11) 0.0103(16)
O20 0.055(2) 0.0324(16) 0.092(3) 0.0052(16) 0.032(2) 0.0001(14)
O21 0.083(3) 0.056(3) 0.142(5) -0.012(3) -0.025(3) -0.019(2)
O22 0.0400(14) 0.0454(16) 0.0456(16) 0.0195(13) 0.0023(12) 0.0036(12)
O23 0.169(10) 0.43(3) 0.137(9) 0.157(15) 0.011(8) -0.015(14)
O24 0.0440(15) 0.0321(14) 0.0627(19) -0.0096(13) 0.0227(14) 0.0039(11)
N1 0.080(3) 0.059(3) 0.044(2) -0.0217(19) -0.003(2) 0.023(2)
N2 0.087(4) 0.069(3) 0.066(3) -0.009(3) 0.023(3) -0.025(3)
N3 0.051(2) 0.0300(16) 0.057(2) 0.0180(15) -0.0047(16) -0.0071(14)
N4 0.077(4) 0.062(3) 0.109(5) 0.036(3) 0.005(3) 0.029(3)
N5 0.23(2) 0.192(18) 0.24(2) 0.015(17) 0.040(19) 0.047(16)
N6 0.045(2) 0.059(3) 0.098(4) -0.047(3) 0.033(2) -0.0070(19)
C1 0.0212(11) 0.0237(13) 0.0284(13) 0.0030(10) 0.0061(9) -0.0043(9)
C2 0.0181(10) 0.0206(12) 0.0314(13) -0.0025(10) 0.0072(9) -0.0044(9)
C3 0.0244(13) 0.0370(17) 0.0376(16) 0.0040(13) 0.0086(12) -0.0137(12)
C4 0.0224(12) 0.0348(16) 0.0277(13) 0.0072(11) 0.0049(10) 0.0023(11)
C5 0.0246(12) 0.0339(16) 0.0262(13) 0.0039(11) 0.0036(10) 0.0026(11)
C6 0.0213(11) 0.0248(13) 0.0291(13) -0.0005(10) 0.0049(10) -0.0078(10)
C7 0.0278(14) 0.0199(13) 0.0447(18) -0.0008(12) 0.0054(12) -0.0033(10)
C8 0.0170(10) 0.0234(12) 0.0275(12) -0.0013(9) 0.0052(9) -0.0068(9)
C9 0.0295(14) 0.0148(12) 0.050(2) 0.0005(12) 0.0000(13) -0.0012(10)
C10 0.0225(12) 0.0300(14) 0.0273(13) -0.0010(11) 0.0051(10) -0.0071(10)
C11 0.0276(13) 0.0340(16) 0.0185(11) -0.0016(10) 0.0038(9) 0.0001(11)
C12 0.0305(14) 0.0315(15) 0.0199(11) 0.0046(10) 0.0035(10) -0.0038(11)
C13 0.0309(14) 0.0304(15) 0.0193(11) 0.0020(10) 0.0029(10) -0.0074(11)
C14 0.0217(12) 0.0255(14) 0.0419(17) -0.0008(12) 0.0106(11) -0.0039(10)
C15 0.0273(13) 0.0299(14) 0.0194(11) -0.0031(10) 0.0044(9) -0.0017(10)
C16 0.0304(15) 0.0403(18) 0.0334(15) 0.0000(13) 0.0080(12) -0.0157(13)
C17 0.0233(12) 0.0299(14) 0.0282(13) 0.0023(11) 0.0058(10) -0.0093(10)
C18 0.0365(15) 0.0143(11) 0.0302(13) -0.0011(9) 0.0111(11) -0.0051(10)
C19 0.0310(14) 0.0146(11) 0.0394(16) -0.0007(10) 0.0030(12) -0.0006(10)
C20 0.0207(11) 0.0268(13) 0.0287(13) 0.0015(10) 0.0032(10) -0.0070(10)
C21 0.0345(16) 0.0400(18) 0.0291(15) -0.0059(13) 0.0112(12) -0.0079(14)
C22 0.0276(13) 0.0370(17) 0.0252(13) 0.0065(11) 0.0078(10) 0.0030(12)
C23 0.0237(12) 0.0290(15) 0.0377(16) 0.0008(12) 0.0085(11) -0.0095(11)
C24 0.0250(13) 0.0389(17) 0.0258(13) 0.0071(12) 0.0078(10) 0.0031(12)
C25 0.0262(14) 0.0228(14) 0.050(2) -0.0016(13) 0.0021(13) -0.0008(11)
C26 0.0264(13) 0.0221(14) 0.0463(18) -0.0023(12) 0.0022(12) -0.0082(11)
C27 0.0268(13) 0.0120(11) 0.0371(15) 0.0004(10) 0.0018(11) -0.0053(9)
C28 0.0235(12) 0.0360(16) 0.0251(13) 0.0078(11) 0.0061(10) 0.0033(11)
C29 0.0260(13) 0.0429(18) 0.0231(12) -0.0090(12) 0.0056(10) -0.0041(12)
C30 0.0275(14) 0.044(2) 0.0359(16) -0.0024(14) 0.0066(12) -0.0171(14)
C31 0.0248(13) 0.0243(14) 0.0444(18) 0.0086(12) 0.0043(12) -0.0013(10)
C32 0.177(8) 0.175(8) 0.187(8) 0.013(5) 0.024(5) 0.004(5)
C33 0.0363(17) 0.047(2) 0.0279(14) 0.0127(14) 0.0108(12) 0.0172(15)
C34 0.0211(11) 0.0297(14) 0.0332(14) 0.0020(11) 0.0064(10) -0.0094(10)
C35 0.0248(12) 0.0291(14) 0.0320(14) 0.0006(11) 0.0078(11) -0.0097(11)
C36 0.0341(15) 0.0146(12) 0.0458(18) -0.0025(11) 0.0036(13) -0.0046(10)
C38 0.0276(14) 0.052(2) 0.0279(14) 0.0100(14) 0.0040(11) 0.0021(14)
C39 0.0257(15) 0.0241(16) 0.079(3) -0.0001(17) 0.0006(16) -0.0007(12)
C40 0.0307(15) 0.050(2) 0.0312(15) 0.0133(15) 0.0092(12) 0.0105(15)
C41 0.0274(15) 0.0195(15) 0.085(3) -0.0026(16) 0.0009(17) -0.0076(12)
C42 0.0281(16) 0.0181(15) 0.115(4) -0.0020(19) 0.000(2) -0.0054(12)
C43 0.0399(19) 0.052(2) 0.0397(19) -0.0128(17) 0.0020(15) 0.0122(17)
C44 0.51(7) 0.19(2) 0.099(11) 0.038(13) -0.01(2) -0.15(3)
C45 0.110(6) 0.048(3) 0.057(3) -0.001(2) 0.002(3) -0.012(3)
C47 0.0286(17) 0.0226(17) 0.126(5) -0.003(2) -0.001(2) -0.0056(13)
C48 0.037(2) 0.090(4) 0.051(2) -0.034(3) 0.0043(18) 0.007(2)
C49 0.041(2) 0.0184(15) 0.087(4) -0.0022(17) -0.006(2) -0.0069(14)
C50 0.0341(17) 0.048(2) 0.046(2) 0.0157(17) 0.0051(15) 0.0003(16)
C51 0.0278(17) 0.0215(17) 0.147(6) -0.007(2) -0.007(3) -0.0043(13)
C52 0.060(3) 0.057(3) 0.081(4) -0.021(3) 0.013(3) -0.019(3)
C53 0.146(9) 0.075(5) 0.079(5) -0.004(4) 0.022(5) -0.031(5)
C54 0.162(9) 0.062(4) 0.079(5) -0.026(4) -0.028(5) -0.019(5)
C55 0.051(3) 0.043(3) 0.095(4) 0.027(3) 0.003(3) 0.005(2)
C56 0.081(5) 0.032(3) 0.246(13) 0.001(5) 0.089(7) 0.001(3)
C57 0.137(9) 0.082(6) 0.112(7) 0.004(5) -0.029(6) -0.040(6)
C58 0.156(10) 0.150(10) 0.059(4) -0.035(5) 0.043(5) 0.029(8)
C59 0.143(5) 0.086(4) 0.108(5) 0.020(4) -0.007(4) -0.017(4)
C60 0.196(9) 0.199(9) 0.193(9) -0.001(5) 0.028(5) -0.004(5)
C61 0.22(2) 0.079(8) 0.33(3) 0.051(13) -0.12(2) -0.034(11)
C62 0.116(5) 0.126(5) 0.097(4) -0.034(4) 0.041(4) 0.008(4)

loop_
_atom_type_symbol
_atom_type_description
_atom_type_scat_dispersion_real
_atom_type_scat_dispersion_imag
_atom_type_scat_source
C C 0.0015 0.0009 'International Tables Vol C Tables 4.2.6.8 and 6.1.1.4'
H H 0.0000 0.0000 'International Tables Vol C Tables 4.2.6.8 and 6.1.1.4'
N N 0.0030 0.0019 'International Tables Vol C Tables 4.2.6.8 and 6.1.1.4'
O O 0.0056 0.0036 'International Tables Vol C Tables 4.2.6.8 and 6.1.1.4'
S S 0.0826 0.0763 'International Tables Vol C Tables 4.2.6.8 and 6.1.1.4'
Pr Pr -0.5424 1.8624 'International Tables Vol C Tables 4.2.6.8 and 6.1.1.4'

loop_
_geom_angle_atom_site_label_1
_geom_angle_atom_site_label_2
_geom_angle_atom_site_label_3
_geom_angle
_geom_angle_site_symmetry_1
_geom_angle_site_symmetry_3
O9 Pr1 O4 75.12(9) . .
O9 Pr1 O12 114.21(10) . .
O4 Pr1 O12 81.83(10) . .
O9 Pr1 O2 73.91(9) . .
O4 Pr1 O2 129.35(9) . .
O12 Pr1 O2 75.72(10) . .
O9 Pr1 O13 87.95(10) . .
O4 Pr1 O13 74.58(10) . .
O12 Pr1 O13 142.19(11) . .
O2 Pr1 O13 141.82(11) . .
O9 Pr1 O1 151.80(8) . .
O4 Pr1 O1 132.80(8) . .
O12 Pr1 O1 79.09(9) . .
O2 Pr1 O1 86.52(8) . .
O13 Pr1 O1 95.66(9) . .
O9 Pr1 O3 82.01(9) . .
O4 Pr1 O3 140.93(10) . .
O12 Pr1 O3 136.96(10) . .
O2 Pr1 O3 71.09(10) . .
O13 Pr1 O3 73.33(11) . .
O1 Pr1 O3 72.38(8) . .
O9 Pr1 O6 153.60(9) . .
O4 Pr1 O6 81.23(8) . .
O12 Pr1 O6 73.07(10) . .
O2 Pr1 O6 131.58(8) . .
O13 Pr1 O6 74.43(10) . .
O1 Pr1 O6 51.98(8) . .
O3 Pr1 O6 110.53(9) . .
O9 Pr1 C2 173.33(9) . .
O4 Pr1 C2 106.67(9) . .
O12 Pr1 C2 72.45(10) . .
O2 Pr1 C2 108.71(9) . .
O13 Pr1 C2 86.39(9) . .
O1 Pr1 C2 26.18(8) . .
O3 Pr1 C2 92.99(9) . .
O6 Pr1 C2 25.95(8) . .
O8 Pr2 O15 74.27(12) . .
O8 Pr2 O5 126.89(10) . .
O15 Pr2 O5 78.71(10) . .
O8 Pr2 O22 143.04(12) . .
O15 Pr2 O22 79.62(12) . .
O5 Pr2 O22 71.12(11) . .
O8 Pr2 O7 127.01(10) . .
O15 Pr2 O7 151.92(12) . .
O5 Pr2 O7 96.69(9) . .
O22 Pr2 O7 72.75(10) . .
O8 Pr2 O24 79.80(12) . .
O15 Pr2 O24 79.49(11) . .
O5 Pr2 O24 138.06(11) . .
O22 Pr2 O24 69.98(12) . .
O7 Pr2 O24 86.34(10) . .
O8 Pr2 O14 91.64(11) . .
O15 Pr2 O14 131.34(10) . .
O5 Pr2 O14 73.48(10) . .
O22 Pr2 O14 125.31(11) . .
O7 Pr2 O14 71.53(8) . .
O24 Pr2 O14 144.60(10) . .
O8 Pr2 O10 75.14(10) . .
O15 Pr2 O10 142.59(10) . .
O5 Pr2 O10 137.92(9) . .
O22 Pr2 O10 114.70(11) . .
O7 Pr2 O10 51.88(9) . .
O24 Pr2 O10 74.35(11) . .
O14 Pr2 O10 70.26(10) . .
O8 Pr2 C14 100.67(11) . .
O15 Pr2 C14 161.26(10) . .
O5 Pr2 C14 117.20(10) . .
O22 Pr2 C14 95.71(11) . .
O7 Pr2 C14 26.41(10) . .
O24 Pr2 C14 81.86(10) . .
O14 Pr2 C14 65.94(9) . .
O10 Pr2 C14 25.73(10) . .
O8 Pr2 O9 69.89(10) . .
O15 Pr2 O9 85.16(10) . .
O5 Pr2 O9 62.95(9) . .
O22 Pr2 O9 133.58(10) . .
O7 Pr2 O9 117.71(8) . .
O24 Pr2 O9 148.78(10) . .
O14 Pr2 O9 46.69(7) . .
O10 Pr2 O9 103.92(9) . .
C14 Pr2 O9 110.40(8) . .
O16 S1 O11 116.8(2) . .
O16 S1 C35 110.8(2) . .
O11 S1 C35 112.20(18) . .
O16 S1 C17 110.69(18) . .
O11 S1 C17 111.10(19) . .
C35 S1 C17 92.71(15) . .
O20 S2 O17 116.7(3) . .
O20 S2 C26 110.5(2) . .
O17 S2 C26 112.4(2) . .
O20 S2 C25 111.3(2) . .
O17 S2 C25 111.0(2) . .
C26 S2 C25 92.54(17) . .
O18 S3 O19 116.7(3) . .
O18 S3 C24 110.55(19) . .
O19 S3 C24 112.0(2) . .
O18 S3 C28 110.6(2) . .
O19 S3 C28 111.84(19) . .
C24 S3 C28 92.51(15) . .
C2 O1 Pr1 94.71(18) . .
C13 O2 Pr1 135.8(2) . .
C31 O3 Pr1 126.6(2) . .
C15 O4 Pr1 133.4(2) . .
C15 O5 Pr2 137.0(2) . .
C2 O6 Pr1 89.95(17) . .
C14 O7 Pr2 92.9(2) . .
C13 O8 Pr2 146.6(3) . .
C27 O9 Pr1 166.2(2) . .
C27 O9 Pr2 86.05(19) . .
Pr1 O9 Pr2 106.43(8) . .
C14 O10 Pr2 90.9(2) . .
C18 O12 Pr1 121.0(2) . .
C43 O13 Pr1 133.9(3) . .
C27 O14 Pr2 105.53(18) . .
C18 O15 Pr2 157.1(3) . .
C55 O22 Pr2 128.6(4) . .
C48 O24 Pr2 133.0(4) . .
C43 N1 C54 122.5(6) . .
C43 N1 C58 118.2(7) . .
C54 N1 C58 119.1(7) . .
C52 N2 C53 119.8(7) . .
C52 N2 C57 120.3(7) . .
C53 N2 C57 119.9(8) . .
C31 N3 C50 123.4(4) . .
C31 N3 C59 119.1(6) . .
C50 N3 C59 117.4(5) . .
C55 N4 C45 121.7(6) . .
C55 N4 C32 120.9(12) . .
C45 N4 C32 117.3(11) . .
C44 N5 C61 128(3) . .
C44 N5 C60 112(3) . .
C61 N5 C60 120(3) . .
C48 N6 C56 119.0(6) . .
C48 N6 C62 118.3(8) . .
C56 N6 C62 122.6(7) . .
C20 C1 C8 121.4(3) . .
O6 C2 O1 122.6(3) . .
O6 C2 C8 120.1(3) . .
O1 C2 C8 117.2(3) . .
O6 C2 Pr1 64.10(15) . .
O1 C2 Pr1 59.11(14) . .
C8 C2 Pr1 170.5(2) . .
C35 C3 C23 117.6(3) 3 .
C40 C4 C28 119.7(3) . .
C40 C4 C5 127.2(3) . .
C28 C4 C5 113.1(3) . .
C33 C5 C24 119.9(3) . .
C33 C5 C4 127.5(3) . .
C24 C5 C4 112.5(3) . .
C20 C6 C17 118.8(3) . .
C20 C6 C34 128.0(3) . .
C17 C6 C34 113.3(3) . .
C19 C7 C25 118.2(3) . .
C1 C8 C10 120.1(3) . .
C1 C8 C2 120.0(3) . .
C10 C8 C2 119.9(3) . .
C36 C9 C42 120.2(3) . .
C36 C9 C27 120.5(3) . .
C42 C9 C27 119.4(3) . .
C17 C10 C8 117.3(3) . .
C29 C11 C21 119.8(3) . .
C29 C11 C15 120.8(3) . .
C21 C11 C15 119.4(3) . .
C22 C12 C38 119.7(3) . .
C22 C12 C13 121.2(3) . .
C38 C12 C13 119.1(3) . .
O2 C13 O8 126.4(3) . .
O2 C13 C12 118.0(3) . .
O8 C13 C12 115.6(3) . .
O10 C14 O7 123.0(3) . .
O10 C14 C23 119.2(3) . .
O7 C14 C23 117.8(3) . .
O10 C14 Pr2 63.37(17) . .
O7 C14 Pr2 60.65(16) . .
C23 C14 Pr2 168.5(2) . .
O5 C15 O4 126.6(3) . .
O5 C15 C11 115.6(3) . .
O4 C15 C11 117.8(3) . .
C34 C16 C30 119.4(3) 3 .
C10 C17 C6 123.3(3) . .
C10 C17 S1 126.0(3) . .
C6 C17 S1 110.6(2) . .
O12 C18 O15 125.9(3) . .
O12 C18 C19 118.1(3) . .
O15 C18 C19 116.0(3) . .
C7 C19 C49 119.6(3) . .
C7 C19 C18 123.3(3) . .
C49 C19 C18 117.1(3) . .
C1 C20 C6 119.1(3) . .
C33 C21 C11 122.2(3) 6_566 .
C12 C22 C28 117.6(3) . .
C3 C23 C30 120.3(3) . .
C3 C23 C14 119.8(3) . .
C30 C23 C14 119.9(3) . .
C29 C24 C5 122.7(3) 6_565 .
C29 C24 S3 126.0(3) 6_565 .
C5 C24 S3 111.1(2) . .
C41 C25 C7 122.0(3) . .
C41 C25 S2 111.3(3) . .
C7 C25 S2 126.6(3) . .
C39 C26 C36 123.6(3) . 1_545
C39 C26 S2 111.0(3) . .
C36 C26 S2 125.3(3) 1_545 .
O14 C27 O9 121.5(3) . .
O14 C27 C9 119.4(3) . .
O9 C27 C9 119.1(3) . .
C22 C28 C4 122.9(3) . .
C22 C28 S3 126.2(3) . .
C4 C28 S3 110.8(2) . .
C24 C29 C11 117.3(3) 6_566 .
C16 C30 C23 120.8(3) . .
O3 C31 N3 125.2(4) . .
C21 C33 C5 117.9(3) 6_565 .
C16 C34 C35 119.0(3) 3_445 .
C16 C34 C6 128.6(3) 3_445 .
C35 C34 C6 112.5(3) . .
C3 C35 C34 122.9(3) 3_445 .
C3 C35 S1 126.1(3) 3_445 .
C34 C35 S1 111.0(2) . .
C9 C36 C26 116.7(3) . 1_565
C40 C38 C12 122.4(3) . .
C47 C39 C26 119.4(4) 1_545 .
C47 C39 C41 127.5(4) 1_545 .
C26 C39 C41 113.1(3) . .
C4 C40 C38 117.6(3) . .
C51 C41 C25 119.8(4) . .
C51 C41 C39 128.2(3) . .
C25 C41 C39 111.9(3) . .
C47 C42 C9 121.1(3) . .
O13 C43 N1 122.2(5) . .
N5 C44 O23 137(3) . .
C39 C47 C42 119.1(4) 1_565 .
O24 C48 N6 128.2(7) . .
C51 C49 C19 121.0(4) . .
C41 C51 C49 119.4(4) . .
O21 C52 N2 126.8(6) . .
O22 C55 N4 124.7(6) . .

loop_
_geom_bond_atom_site_label_1
_geom_bond_atom_site_label_2
_geom_bond_distance
_geom_bond_site_symmetry_2
Pr1 O9 2.399(2) .
Pr1 O4 2.424(2) .
Pr1 O12 2.438(3) .
Pr1 O2 2.455(2) .
Pr1 O13 2.466(3) .
Pr1 O1 2.472(2) .
Pr1 O3 2.502(3) .
Pr1 O6 2.583(2) .
Pr1 C2 2.872(3) .
Pr2 O8 2.387(3) .
Pr2 O15 2.392(3) .
Pr2 O5 2.434(2) .
Pr2 O22 2.488(3) .
Pr2 O7 2.499(2) .
Pr2 O24 2.512(3) .
Pr2 O14 2.533(2) .
Pr2 O10 2.560(2) .
Pr2 C14 2.863(3) .
Pr2 O9 2.930(3) .
S1 O16 1.430(4) .
S1 O11 1.436(4) .
S1 C35 1.774(3) .
S1 C17 1.775(3) .
S2 O20 1.432(4) .
S2 O17 1.435(4) .
S2 C26 1.764(3) .
S2 C25 1.771(4) .
S3 O18 1.426(5) .
S3 O19 1.436(4) .
S3 C24 1.769(3) .
S3 C28 1.774(3) .
O1 C2 1.271(4) .
O2 C13 1.255(4) .
O3 C31 1.249(5) .
O4 C15 1.263(4) .
O5 C15 1.256(4) .
O6 C2 1.256(4) .
O7 C14 1.275(5) .
O8 C13 1.260(4) .
O9 C27 1.266(4) .
O10 C14 1.243(5) .
O12 C18 1.247(5) .
O13 C43 1.266(6) .
O14 C27 1.251(4) .
O15 C18 1.263(4) .
O21 C52 1.189(9) .
O22 C55 1.203(6) .
O23 C44 1.266(19) .
O24 C48 1.209(6) .
N1 C43 1.316(6) .
N1 C54 1.453(13) .
N1 C58 1.485(12) .
N2 C52 1.377(11) .
N2 C53 1.407(12) .
N2 C57 1.452(12) .
N3 C31 1.318(5) .
N3 C50 1.445(6) .
N3 C59 1.460(13) .
N4 C55 1.318(7) .
N4 C45 1.393(11) .
N4 C32 1.45(3) .
N5 C44 1.25(3) .
N5 C61 1.38(3) .
N5 C60 1.464(18) .
N6 C48 1.320(7) .
N6 C56 1.434(14) .
N6 C62 1.471(12) .
C1 C20 1.387(4) .
C1 C8 1.405(4) .
C2 C8 1.496(4) .
C3 C35 1.382(4) 3
C3 C23 1.404(5) .
C4 C40 1.388(5) .
C4 C28 1.391(5) .
C4 C5 1.481(5) .
C5 C33 1.388(5) .
C5 C24 1.395(5) .
C6 C20 1.397(4) .
C6 C17 1.399(5) .
C6 C34 1.480(4) .
C7 C19 1.380(5) .
C7 C25 1.400(5) .
C8 C10 1.406(4) .
C9 C36 1.389(5) .
C9 C42 1.427(6) .
C9 C27 1.494(4) .
C10 C17 1.383(4) .
C11 C29 1.394(5) .
C11 C21 1.406(5) .
C11 C15 1.493(4) .
C12 C22 1.385(5) .
C12 C38 1.402(5) .
C12 C13 1.502(4) .
C14 C23 1.503(4) .
C16 C34 1.391(5) 3
C16 C30 1.392(5) .
C18 C19 1.501(4) .
C19 C49 1.430(5) .
C21 C33 1.388(5) 6_566
C22 C28 1.385(4) .
C23 C30 1.405(5) .
C24 C29 1.393(4) 6_565
C25 C41 1.394(5) .
C26 C39 1.391(5) .
C26 C36 1.397(5) 1_545
C29 C24 1.393(4) 6_566
C33 C21 1.388(5) 6_565
C34 C16 1.391(5) 3_445
C34 C35 1.402(5) .
C35 C3 1.382(4) 3_445
C36 C26 1.397(5) 1_565
C38 C40 1.388(5) .
C39 C47 1.378(6) 1_545
C39 C41 1.488(6) .
C41 C51 1.377(6) .
C42 C47 1.384(6) .
C47 C39 1.378(6) 1_565
C49 C51 1.379(6) .
